data_4032594
loop_
_publ_author_name
'Figliola, Carlotta'
'Robertson, Katherine N.'
'Greening, Sarah'
'Thompson, Alison'

_publ_section_title
;
 Asymmetric Dipyrrin and F-BODIPYs Conjugated to Terminal Alkynes and
 Alkenes.
;
_journal_issue 13
_journal_name_full 'The Journal of organic chemistry'
_journal_page_first 7059
_journal_page_last 7064
_journal_paper_doi 10.1021/acs.joc.7b01129
_journal_volume 82
_journal_year 2017
_chemical_formula_moiety '2(C17 H21 N2), C H2 Cl2, 2(Br)'
_chemical_formula_sum 'C35 H44 Br2 Cl2 N4'
_chemical_formula_weight 751.46
_space_group_crystal_system triclinic
_space_group_IT_number 2
_space_group_name_Hall '-P 1'
_space_group_name_H-M_alt 'P -1'
_symmetry_space_group_name_Hall '-P 1'
_symmetry_space_group_name_H-M 'P -1'
_atom_sites_solution_hydrogens mixed
_audit_creation_method SHELXL-2014/7
_cell_angle_alpha 103.002(5)
_cell_angle_beta 102.154(5)
_cell_angle_gamma 102.174(5)
_cell_formula_units_Z 1
_cell_length_a 7.727(4)
_cell_length_b 10.325(5)
_cell_length_c 12.026(5)
_cell_measurement_reflns_used 1842
_cell_measurement_temperature 125(2)
_cell_measurement_theta_max 21.83
_cell_measurement_theta_min 2.35
_cell_volume 879.7(7)
_computing_cell_refinement 'Bruker SAINT'
_computing_data_collection 'Bruker APEX2'
_computing_data_reduction 'Bruker SAINT'
_computing_structure_refinement 'SHELXL-2014/7 (Sheldrick, 2014)'
_computing_structure_solution 'SHELXT-2014/7 (Sheldrick, 2014)'
_diffrn_ambient_temperature 125(2)
_diffrn_measured_fraction_theta_full 0.982
_diffrn_measured_fraction_theta_max 0.982
_diffrn_measurement_device_type 'Bruker APEX-II CCD'
_diffrn_measurement_method '\f and \w scans'
_diffrn_radiation_monochromator graphite
_diffrn_radiation_source 'sealed tube'
_diffrn_radiation_type MoK\a
_diffrn_radiation_wavelength 0.71073
_diffrn_reflns_av_R_equivalents 0.0914
_diffrn_reflns_av_unetI/netI 0.1059
_diffrn_reflns_Laue_measured_fraction_full 0.982
_diffrn_reflns_Laue_measured_fraction_max 0.982
_diffrn_reflns_limit_h_max 8
_diffrn_reflns_limit_h_min -8
_diffrn_reflns_limit_k_max 11
_diffrn_reflns_limit_k_min -11
_diffrn_reflns_limit_l_max 13
_diffrn_reflns_limit_l_min -13
_diffrn_reflns_number 6893
_diffrn_reflns_point_group_measured_fraction_full 0.982
_diffrn_reflns_point_group_measured_fraction_max 0.982
_diffrn_reflns_theta_full 22.821
_diffrn_reflns_theta_max 22.820
_diffrn_reflns_theta_min 2.103
_exptl_absorpt_coefficient_mu 2.486
_exptl_absorpt_correction_T_max 0.7448
_exptl_absorpt_correction_T_min 0.4761
_exptl_absorpt_correction_type multi-scan
_exptl_absorpt_process_details 'SADABS; Bruker 2009'
_exptl_crystal_colour red
_exptl_crystal_density_diffrn 1.419
_exptl_crystal_description 'broken needle'
_exptl_crystal_F_000 386
_exptl_crystal_size_max 0.140
_exptl_crystal_size_mid 0.052
_exptl_crystal_size_min 0.040
_refine_diff_density_max 2.314
_refine_diff_density_min -1.117
_refine_diff_density_rms 0.255
_refine_ls_extinction_method none
_refine_ls_goodness_of_fit_ref 1.081
_refine_ls_hydrogen_treatment mixed
_refine_ls_matrix_type full
_refine_ls_number_parameters 205
_refine_ls_number_reflns 2357
_refine_ls_number_restraints 182
_refine_ls_restrained_S_all 1.050
_refine_ls_R_factor_all 0.1236
_refine_ls_R_factor_gt 0.0883
_refine_ls_shift/su_max 0.000
_refine_ls_shift/su_mean 0.000
_refine_ls_structure_factor_coef Fsqd
_refine_ls_weighting_details 'w=1/[\s^2^(Fo^2^)+(0.1556P)^2^] where P=(Fo^2^+2Fc^2^)/3'
_refine_ls_weighting_scheme calc
_refine_ls_wR_factor_gt 0.2218
_refine_ls_wR_factor_ref 0.2454
_reflns_Friedel_coverage 0.000
_reflns_number_gt 1694
_reflns_number_total 2357
_reflns_threshold_expression 'I > 2\s(I)'
_cod_data_source_file jo7b01129_si_001.cif
_cod_data_source_block CFD002_KNR
_cod_depositor_comments 'Adding full bibliography for 4032593--4032594.cif.'
_cod_database_code 4032594
_shelx_shelxl_version_number 2014/7
_shelx_space_group_comment
;
The symmetry employed for this shelxl refinement is uniquely defined
by the following loop, which should always be used as a source of
symmetry information in preference to the above space-group names.
They are only intended as comments.
;
_shelx_estimated_absorpt_t_min 0.722
_shelx_estimated_absorpt_t_max 0.907

loop_
_space_group_symop_operation_xyz
'x, y, z'
'-x, -y, -z'

loop_
_atom_site_label
_atom_site_type_symbol
_atom_site_fract_x
_atom_site_fract_y
_atom_site_fract_z
_atom_site_U_iso_or_equiv
_atom_site_adp_type
_atom_site_occupancy
_atom_site_site_symmetry_order
_atom_site_calc_flag
_atom_site_refinement_flags_posn
_atom_site_refinement_flags_adp
_atom_site_refinement_flags_occupancy
Br1 Br 0.45010(15) 0.17508(11) 0.29766(11) 0.0331(5) Uani 1 1 d . . .
N1 N 0.5715(11) 0.3282(9) 0.5861(8) 0.0253(18) Uani 1 1 d D U .
H1 H 0.524(13) 0.289(10) 0.502(2) 0.038 Uiso 1 1 d D U .
N2 N 0.7509(11) 0.4801(8) 0.4084(8) 0.0234(18) Uani 1 1 d D U .
H2 H 0.667(11) 0.392(5) 0.390(9) 0.035 Uiso 1 1 d D U .
C1 C 0.6608(13) 0.4654(11) 0.7761(10) 0.027(2) Uani 1 1 d . U .
C2 C 0.5457(13) 0.3409(11) 0.7696(10) 0.028(2) Uani 1 1 d . U .
C3 C 0.4916(13) 0.2582(10) 0.6501(10) 0.025(2) Uani 1 1 d . U .
C5 C 0.8177(13) 0.5288(10) 0.3277(10) 0.025(2) Uani 1 1 d . U .
C6 C 0.9252(14) 0.6642(10) 0.3863(10) 0.026(2) Uani 1 1 d . U .
C7 C 0.9232(13) 0.6933(10) 0.5043(9) 0.024(2) Uani 1 1 d . U .
C7A C 0.8102(13) 0.5754(10) 0.5182(9) 0.021(2) Uani 1 1 d . U .
C8 C 0.7775(13) 0.5631(10) 0.6247(9) 0.023(2) Uani 1 1 d . U .
H8 H 0.8354 0.6442 0.6889 0.028 Uiso 1 1 calc R U .
C8A C 0.6788(13) 0.4577(10) 0.6558(10) 0.024(2) Uani 1 1 d . U .
C9 C 0.7517(15) 0.5865(11) 0.8789(10) 0.036(3) Uani 1 1 d . U .
H9A H 0.7304 0.5642 0.9507 0.054 Uiso 1 1 calc R U .
H9B H 0.7013 0.6636 0.8678 0.054 Uiso 1 1 calc R U .
H9C H 0.8841 0.6124 0.8867 0.054 Uiso 1 1 calc R U .
C10 C 0.5896(17) 0.2030(13) 0.9160(11) 0.043(3) Uani 1 1 d . U .
H10A H 0.5728 0.1194 0.8524 0.064 Uiso 1 1 calc R U .
H10B H 0.5437 0.1773 0.9803 0.064 Uiso 1 1 calc R U .
H10C H 0.7207 0.2522 0.9465 0.064 Uiso 1 1 calc R U .
C11 C 0.4831(15) 0.2966(12) 0.8676(11) 0.039(3) Uani 1 1 d . U .
H11A H 0.3506 0.2469 0.8383 0.047 Uiso 1 1 calc R U .
H11B H 0.4979 0.3795 0.9329 0.047 Uiso 1 1 calc R U .
C12 C 0.3725(14) 0.1163(10) 0.5998(11) 0.033(3) Uani 1 1 d . U .
H12A H 0.3451 0.0913 0.5132 0.049 Uiso 1 1 calc R U .
H12B H 0.2576 0.1102 0.6232 0.049 Uiso 1 1 calc R U .
H12C H 0.4353 0.0528 0.6296 0.049 Uiso 1 1 calc R U .
C13 C 0.7782(16) 0.4497(12) 0.2032(10) 0.037(3) Uani 1 1 d . U .
H13A H 0.8132 0.3632 0.1993 0.055 Uiso 1 1 calc R U .
H13B H 0.8486 0.5041 0.1624 0.055 Uiso 1 1 calc R U .
H13C H 0.6465 0.4289 0.1649 0.055 Uiso 1 1 calc R U .
C14 C 1.0179(16) 0.8257(11) 0.5965(10) 0.036(3) Uani 1 1 d . U .
H14A H 1.1328 0.8180 0.6444 0.054 Uiso 1 1 calc R U .
H14B H 0.9384 0.8473 0.6476 0.054 Uiso 1 1 calc R U .
H14C H 1.0455 0.8994 0.5587 0.054 Uiso 1 1 calc R U .
C15 C 1.0228(14) 0.7570(11) 0.3332(10) 0.032(3) Uani 1 1 d . U .
C16 C 1.1026(16) 0.8372(12) 0.2939(11) 0.042(3) Uani 1 1 d . U .
H16 H 1.1674 0.9022 0.2621 0.050 Uiso 1 1 calc R U .
C17 C 1.048(5) -0.032(4) 0.044(3) 0.087(9) Uani 0.5 1 d . U P
H17A H 1.1578 0.0144 0.1115 0.105 Uiso 0.5 1 calc R U P
H17B H 1.0114 -0.1298 0.0451 0.105 Uiso 0.5 1 calc R U P
Cl1 Cl 0.8806(8) 0.0352(7) 0.0773(6) 0.126(2) Uani 1 1 d . U .

loop_
_atom_site_aniso_label
_atom_site_aniso_U_11
_atom_site_aniso_U_22
_atom_site_aniso_U_33
_atom_site_aniso_U_23
_atom_site_aniso_U_13
_atom_site_aniso_U_12
Br1 0.0260(7) 0.0259(7) 0.0497(9) 0.0101(5) 0.0113(5) 0.0117(5)
N1 0.018(4) 0.026(4) 0.039(4) 0.011(3) 0.010(3) 0.013(3)
N2 0.012(4) 0.021(4) 0.038(4) 0.010(3) 0.004(3) 0.009(3)
C1 0.016(5) 0.031(4) 0.043(4) 0.016(3) 0.011(4) 0.017(3)
C2 0.016(5) 0.031(4) 0.047(4) 0.015(3) 0.012(4) 0.018(4)
C3 0.014(4) 0.024(4) 0.045(5) 0.015(3) 0.011(4) 0.012(3)
C5 0.018(4) 0.027(4) 0.040(4) 0.015(3) 0.010(3) 0.017(3)
C6 0.021(5) 0.025(4) 0.041(4) 0.016(3) 0.010(4) 0.016(3)
C7 0.017(4) 0.026(3) 0.035(3) 0.012(3) 0.004(3) 0.012(3)
C7A 0.013(4) 0.023(3) 0.031(3) 0.008(3) 0.002(3) 0.012(3)
C8 0.016(4) 0.024(4) 0.032(4) 0.006(3) 0.005(3) 0.013(3)
C8A 0.014(4) 0.024(4) 0.041(4) 0.011(3) 0.010(3) 0.014(3)
C9 0.026(6) 0.039(5) 0.046(6) 0.013(4) 0.015(4) 0.011(4)
C10 0.042(7) 0.049(7) 0.051(7) 0.024(6) 0.020(6) 0.023(6)
C11 0.031(6) 0.046(7) 0.052(6) 0.021(5) 0.018(5) 0.019(5)
C12 0.025(5) 0.023(5) 0.055(7) 0.017(4) 0.011(5) 0.008(4)
C13 0.030(6) 0.039(6) 0.046(5) 0.012(4) 0.010(4) 0.020(5)
C14 0.032(6) 0.028(5) 0.047(6) 0.010(4) 0.013(5) 0.004(4)
C15 0.024(5) 0.030(5) 0.047(7) 0.016(5) 0.011(5) 0.011(4)
C16 0.042(7) 0.038(6) 0.063(8) 0.026(6) 0.030(6) 0.022(5)
C17 0.074(15) 0.09(2) 0.07(2) 0.023(17) -0.012(14) 0.008(14)
Cl1 0.085(4) 0.152(6) 0.135(5) 0.041(4) 0.016(3) 0.032(4)

loop_
_atom_type_symbol
_atom_type_description
_atom_type_scat_dispersion_real
_atom_type_scat_dispersion_imag
_atom_type_scat_source
C C 0.0033 0.0016 'International Tables Vol C Tables 4.2.6.8 and 6.1.1.4'
H H 0.0000 0.0000 'International Tables Vol C Tables 4.2.6.8 and 6.1.1.4'
Br Br -0.2901 2.4595 'International Tables Vol C Tables 4.2.6.8 and 6.1.1.4'
Cl Cl 0.1484 0.1585 'International Tables Vol C Tables 4.2.6.8 and 6.1.1.4'
N N 0.0061 0.0033 'International Tables Vol C Tables 4.2.6.8 and 6.1.1.4'

loop_
_geom_angle_atom_site_label_1
_geom_angle_atom_site_label_2
_geom_angle_atom_site_label_3
_geom_angle
_geom_angle_site_symmetry_1
C3 N1 C8A 110.9(9) .
C3 N1 H1 115(7) .
C8A N1 H1 133(7) .
C5 N2 C7A 112.1(8) .
C5 N2 H2 123(6) .
C7A N2 H2 125(6) .
C2 C1 C9 129.3(10) .
C2 C1 C8A 106.5(10) .
C9 C1 C8A 124.1(9) .
C1 C2 C3 107.9(9) .
C1 C2 C11 127.7(11) .
C3 C2 C11 124.4(10) .
N1 C3 C2 108.9(9) .
N1 C3 C12 122.9(10) .
C2 C3 C12 128.1(10) .
N2 C5 C6 106.4(9) .
N2 C5 C13 124.0(9) .
C6 C5 C13 129.6(10) .
C7 C6 C5 108.6(9) .
C7 C6 C15 125.7(10) .
C5 C6 C15 125.7(10) .
C6 C7 C7A 107.2(9) .
C6 C7 C14 126.0(9) .
C7A C7 C14 126.8(10) .
N2 C7A C8 129.7(9) .
N2 C7A C7 105.8(9) .
C8 C7A C7 124.4(10) .
C8A C8 C7A 132.7(10) .
C8A C8 H8 113.6 .
C7A C8 H8 113.6 .
C8 C8A N1 129.8(10) .
C8 C8A C1 124.4(9) .
N1 C8A C1 105.7(8) .
C1 C9 H9A 109.5 .
C1 C9 H9B 109.5 .
H9A C9 H9B 109.5 .
C1 C9 H9C 109.5 .
H9A C9 H9C 109.5 .
H9B C9 H9C 109.5 .
C11 C10 H10A 109.5 .
C11 C10 H10B 109.5 .
H10A C10 H10B 109.5 .
C11 C10 H10C 109.5 .
H10A C10 H10C 109.5 .
H10B C10 H10C 109.5 .
C2 C11 C10 112.8(9) .
C2 C11 H11A 109.0 .
C10 C11 H11A 109.0 .
C2 C11 H11B 109.0 .
C10 C11 H11B 109.0 .
H11A C11 H11B 107.8 .
C3 C12 H12A 109.5 .
C3 C12 H12B 109.5 .
H12A C12 H12B 109.5 .
C3 C12 H12C 109.5 .
H12A C12 H12C 109.5 .
H12B C12 H12C 109.5 .
C5 C13 H13A 109.5 .
C5 C13 H13B 109.5 .
H13A C13 H13B 109.5 .
C5 C13 H13C 109.5 .
H13A C13 H13C 109.5 .
H13B C13 H13C 109.5 .
C7 C14 H14A 109.5 .
C7 C14 H14B 109.5 .
H14A C14 H14B 109.5 .
C7 C14 H14C 109.5 .
H14A C14 H14C 109.5 .
H14B C14 H14C 109.5 .
C16 C15 C6 177.1(12) .
C15 C16 H16 180.0 .
Cl1 C17 Cl1 126(2) 2_755
Cl1 C17 H17A 105.9 2_755
Cl1 C17 H17A 105.9 .
Cl1 C17 H17B 105.9 2_755
Cl1 C17 H17B 105.9 .
H17A C17 H17B 106.2 .
C17 Cl1 C17 54(2) 2_755

loop_
_geom_bond_atom_site_label_1
_geom_bond_atom_site_label_2
_geom_bond_distance
_geom_bond_site_symmetry_2
N1 C3 1.325(13) .
N1 C8A 1.383(13) .
N1 H1 0.95(2) .
N2 C5 1.335(13) .
N2 C7A 1.376(13) .
N2 H2 0.95(2) .
C1 C2 1.377(14) .
C1 C9 1.467(15) .
C1 C8A 1.468(15) .
C2 C3 1.419(16) .
C2 C11 1.490(15) .
C3 C12 1.469(14) .
C5 C6 1.400(15) .
C5 C13 1.467(15) .
C6 C7 1.387(15) .
C6 C15 1.438(15) .
C7 C7A 1.407(14) .
C7 C14 1.479(15) .
C7A C8 1.384(14) .
C8 C8A 1.364(13) .
C8 H8 0.9500 .
C9 H9A 0.9800 .
C9 H9B 0.9800 .
C9 H9C 0.9800 .
C10 C11 1.530(15) .
C10 H10A 0.9800 .
C10 H10B 0.9800 .
C10 H10C 0.9800 .
C11 H11A 0.9900 .
C11 H11B 0.9900 .
C12 H12A 0.9800 .
C12 H12B 0.9800 .
C12 H12C 0.9800 .
C13 H13A 0.9800 .
C13 H13B 0.9800 .
C13 H13C 0.9800 .
C14 H14A 0.9800 .
C14 H14B 0.9800 .
C14 H14C 0.9800 .
C15 C16 1.172(15) .
C16 H16 0.9500 .
C17 Cl1 1.66(4) 2_755
C17 Cl1 1.67(4) .
C17 H17A 0.9900 .
C17 H17B 0.9900 .
Cl1 C17 1.66(4) 2_755

loop_
_geom_hbond_atom_site_label_D
_geom_hbond_atom_site_label_H
_geom_hbond_atom_site_label_A
_geom_hbond_distance_DH
_geom_hbond_distance_HA
_geom_hbond_distance_DA
_geom_hbond_angle_DHA
N1 H1 Br1 0.95(2) 2.37(3) 3.309(9) 170(9)
N2 H2 Br1 0.95(2) 2.36(3) 3.288(8) 167(9)

loop_
_geom_torsion_atom_site_label_1
_geom_torsion_atom_site_label_2
_geom_torsion_atom_site_label_3
_geom_torsion_atom_site_label_4
_geom_torsion
_geom_torsion_site_symmetry_1
_geom_torsion_site_symmetry_4
C9 C1 C2 C3 179.3(10) . .
C8A C1 C2 C3 -0.5(10) . .
C9 C1 C2 C11 0.0(17) . .
C8A C1 C2 C11 -179.8(9) . .
C8A N1 C3 C2 -0.5(10) . .
C8A N1 C3 C12 -178.7(9) . .
C1 C2 C3 N1 0.6(11) . .
C11 C2 C3 N1 179.9(9) . .
C1 C2 C3 C12 178.8(9) . .
C11 C2 C3 C12 -1.9(16) . .
C7A N2 C5 C6 -0.8(10) . .
C7A N2 C5 C13 179.7(9) . .
N2 C5 C6 C7 1.2(11) . .
C13 C5 C6 C7 -179.4(10) . .
N2 C5 C6 C15 -179.4(9) . .
C13 C5 C6 C15 0.1(16) . .
C5 C6 C7 C7A -1.1(11) . .
C15 C6 C7 C7A 179.4(9) . .
C5 C6 C7 C14 -179.4(10) . .
C15 C6 C7 C14 1.2(16) . .
C5 N2 C7A C8 -177.4(9) . .
C5 N2 C7A C7 0.1(10) . .
C6 C7 C7A N2 0.6(10) . .
C14 C7 C7A N2 178.8(9) . .
C6 C7 C7A C8 178.3(9) . .
C14 C7 C7A C8 -3.4(16) . .
N2 C7A C8 C8A -0.5(17) . .
C7 C7A C8 C8A -177.7(10) . .
C7A C8 C8A N1 -3.0(17) . .
C7A C8 C8A C1 180.0(10) . .
C3 N1 C8A C8 -177.2(9) . .
C3 N1 C8A C1 0.2(10) . .
C2 C1 C8A C8 177.8(9) . .
C9 C1 C8A C8 -2.0(15) . .
C2 C1 C8A N1 0.2(10) . .
C9 C1 C8A N1 -179.6(9) . .
C1 C2 C11 C10 -100.6(13) . .
C3 C2 C11 C10 80.2(13) . .
Cl1 C17 Cl1 C17 0.000(3) 2_755 2_755
